data_7003359
loop_
_publ_author_name
'Pugh, David'
'Boyle, Aimee'
'Danopoulos, Andreas A.'

_publ_section_title
;
 &#x2018;Pincer&#x2019; pyridine dicarbene complexes of nickel and
 their derivatives. Unusual ring opening of a coordinated
 imidazol-2-ylidene
;
_journal_issue 8
_journal_name_full 'Dalton Transactions'
_journal_page_first 1087
_journal_page_last 1094
_journal_paper_doi 10.1039/b715769j
_journal_year 2008
_chemical_formula_moiety 'C37 H47 N5, 2(Br)'
_chemical_formula_sum 'C37 H47 Br2 N5'
_chemical_formula_weight 721.62
_chemical_name_systematic
;
?
;
_space_group_IT_number 148
_symmetry_cell_setting trigonal
_symmetry_Int_Tables_number 148
_symmetry_space_group_name_Hall '-R 3'
_symmetry_space_group_name_H-M 'R -3 :H'
_atom_sites_solution_hydrogens geom
_atom_sites_solution_primary direct
_atom_sites_solution_secondary difmap
_audit_creation_method SHELXL-97
_cell_angle_alpha 90.00
_cell_angle_beta 90.00
_cell_angle_gamma 120.00
_cell_formula_units_Z 18
_cell_length_a 52.1838(13)
_cell_length_b 52.1838(13)
_cell_length_c 9.4150(3)
_cell_measurement_reflns_used 64208
_cell_measurement_temperature 120(2)
_cell_measurement_theta_max 27.48
_cell_measurement_theta_min 2.91
_cell_volume 22203.5(11)
_computing_cell_refinement 'DENZO (Otwinowski & Minor, 1997) & COLLECT (Hooft, R.W.W., 1998)'
_computing_data_collection 'COLLECT (Hooft, R.W.W., 1998)'
_computing_data_reduction 'DENZO (Otwinowski & Minor, 1997) & COLLECT (Hooft, R.W.W., 1998)'
_computing_molecular_graphics 'ORTEP-III (Farrugia, 1997)'
_computing_publication_material 'PLATON (Spek, 2003), WinGX (Farrugia, 1999) and enCIFer (Allen et al., 2004).'
_computing_structure_refinement 'SHELXL-97 (Sheldrick, 1997)'
_computing_structure_solution 'SHELXS-97 (Sheldrick, 1997)'
_diffrn_ambient_temperature 120(2)
_diffrn_detector_area_resol_mean 9.091
_diffrn_measured_fraction_theta_full 0.985
_diffrn_measured_fraction_theta_max 0.985
_diffrn_measurement_device_type 'Bruker-Nonius 95mm CCD camera on \k-goniostat'
_diffrn_measurement_method '\f & \w scans'
_diffrn_radiation_monochromator graphite
_diffrn_radiation_source 'Bruker-Nonius FR591 rotating anode'
_diffrn_radiation_type MoK\a
_diffrn_radiation_wavelength 0.71073
_diffrn_reflns_av_R_equivalents 0.0739
_diffrn_reflns_av_sigmaI/netI 0.0771
_diffrn_reflns_limit_h_max 62
_diffrn_reflns_limit_h_min -62
_diffrn_reflns_limit_k_max 62
_diffrn_reflns_limit_k_min -61
_diffrn_reflns_limit_l_max 11
_diffrn_reflns_limit_l_min -11
_diffrn_reflns_number 60773
_diffrn_reflns_theta_full 25.02
_diffrn_reflns_theta_max 25.02
_diffrn_reflns_theta_min 2.92
_diffrn_standards_number 0
_exptl_absorpt_coefficient_mu 1.666
_exptl_absorpt_correction_T_max 0.7217
_exptl_absorpt_correction_T_min 0.6805
_exptl_absorpt_correction_type multi-scan
_exptl_absorpt_process_details 'SADABS V2.10 (Sheldrick, G.M., 2003)'
_exptl_crystal_colour colourless
_exptl_crystal_density_diffrn 0.971
_exptl_crystal_density_method 'not measured'
_exptl_crystal_description block
_exptl_crystal_F_000 6732
_exptl_crystal_size_max 0.24
_exptl_crystal_size_mid 0.22
_exptl_crystal_size_min 0.20
_platon_squeeze_details
;
;
_refine_diff_density_max 3.818
_refine_diff_density_min -1.838
_refine_diff_density_rms 0.135
_refine_ls_extinction_method none
_refine_ls_goodness_of_fit_ref 1.059
_refine_ls_hydrogen_treatment constr
_refine_ls_matrix_type full
_refine_ls_number_parameters 407
_refine_ls_number_reflns 8591
_refine_ls_number_restraints 12
_refine_ls_restrained_S_all 1.058
_refine_ls_R_factor_all 0.1366
_refine_ls_R_factor_gt 0.0995
_refine_ls_shift/su_max 0.017
_refine_ls_shift/su_mean 0.001
_refine_ls_structure_factor_coef Fsqd
_refine_ls_weighting_details 'calc w=1/[\s^2^(Fo^2^)+(0.1778P)^2^+188.3305P] where P=(Fo^2^+2Fc^2^)/3'
_refine_ls_weighting_scheme calc
_refine_ls_wR_factor_gt 0.2847
_refine_ls_wR_factor_ref 0.3094
_reflns_number_gt 5739
_reflns_number_total 8591
_reflns_threshold_expression I>2\s(I)
_cod_data_source_file b715769j.txt
_cod_data_source_block 1MeBr2
_cod_depositor_comments
;
The following automatic conversions were performed:
'_symmetry_cell_setting' value 'Trigonal' changed to 'trigonal' according
to '/home/saulius/struct/CIF-dictionaries/cif_core.dic' dictionary named
'cif_core.dic' version 2.4.1 from 2010-06-29.

Automatic conversion script
Id: cif_fix_enum 1527 2010-12-29 10:47:43Z saulius 
;
_cod_original_sg_symbol_H-M R-3
_cod_database_code 7003359

loop_
_symmetry_equiv_pos_as_xyz
'x, y, z'
'-y, x-y, z'
'-x+y, -x, z'
'x+2/3, y+1/3, z+1/3'
'-y+2/3, x-y+1/3, z+1/3'
'-x+y+2/3, -x+1/3, z+1/3'
'x+1/3, y+2/3, z+2/3'
'-y+1/3, x-y+2/3, z+2/3'
'-x+y+1/3, -x+2/3, z+2/3'
'-x, -y, -z'
'y, -x+y, -z'
'x-y, x, -z'
'-x+2/3, -y+1/3, -z+1/3'
'y+2/3, -x+y+1/3, -z+1/3'
'x-y+2/3, x+1/3, -z+1/3'
'-x+1/3, -y+2/3, -z+2/3'
'y+1/3, -x+y+2/3, -z+2/3'
'x-y+1/3, x+2/3, -z+2/3'

loop_
_atom_site_label
_atom_site_type_symbol
_atom_site_fract_x
_atom_site_fract_y
_atom_site_fract_z
_atom_site_U_iso_or_equiv
_atom_site_adp_type
_atom_site_occupancy
_atom_site_symmetry_multiplicity
_atom_site_calc_flag
_atom_site_refinement_flags
_atom_site_disorder_assembly
_atom_site_disorder_group
C1 C 0.3621(2) 0.0679(2) 0.8788(10) 0.064(2) Uani 1 1 d . . .
C2 C 0.3651(2) 0.0431(2) 0.8513(10) 0.063(2) Uani 1 1 d . . .
C3 C 0.3396(2) 0.0156(2) 0.8667(11) 0.070(3) Uani 1 1 d . . .
H3 H 0.3401 -0.0020 0.8482 0.084 Uiso 1 1 calc R . .
C4 C 0.3131(2) 0.0142(2) 0.9101(11) 0.072(3) Uani 1 1 d . . .
H4 H 0.2958 -0.0047 0.9192 0.086 Uiso 1 1 calc R . .
C5 C 0.3112(3) 0.0390(2) 0.9399(12) 0.084(3) Uani 1 1 d . . .
H5 H 0.2931 0.0373 0.9721 0.101 Uiso 1 1 calc R . .
C6 C 0.3365(2) 0.0670(3) 0.9216(11) 0.079(3) Uani 1 1 d . . .
C7 C 0.3941(2) 0.0451(2) 0.8025(11) 0.066(3) Uani 1 1 d . . .
H7 H 0.4108 0.0646 0.8351 0.079 Uiso 1 1 calc R . .
C8 C 0.3996(4) 0.0211(4) 0.8592(18) 0.144(6) Uani 1 1 d U . .
H8A H 0.3838 0.0017 0.8265 0.217 Uiso 1 1 calc R . .
H8B H 0.3997 0.0216 0.9632 0.217 Uiso 1 1 calc R . .
H8C H 0.4187 0.0244 0.8245 0.217 Uiso 1 1 calc R . .
C9 C 0.3964(3) 0.0436(3) 0.6472(12) 0.092(3) Uani 1 1 d . . .
H9A H 0.4157 0.0459 0.6227 0.138 Uiso 1 1 calc R . .
H9B H 0.3944 0.0595 0.6026 0.138 Uiso 1 1 calc R . .
H9C H 0.3807 0.0244 0.6128 0.138 Uiso 1 1 calc R . .
C10 C 0.3344(2) 0.0951(2) 0.9506(11) 0.077(3) Uani 1 1 d . . .
H10 H 0.3540 0.1127 0.9266 0.093 Uiso 1 1 calc R . .
C11 C 0.3108(4) 0.0956(3) 0.8546(15) 0.124(5) Uani 1 1 d . . .
H11A H 0.3148 0.0932 0.7553 0.186 Uiso 1 1 calc R . .
H11B H 0.3113 0.1145 0.8659 0.186 Uiso 1 1 calc R . .
H11C H 0.2912 0.0794 0.8815 0.186 Uiso 1 1 calc R . .
C12 C 0.3281(3) 0.0973(3) 1.1062(13) 0.091(3) Uani 1 1 d . . .
H12A H 0.3208 0.1112 1.1169 0.136 Uiso 1 1 calc R . .
H12B H 0.3463 0.1042 1.1614 0.136 Uiso 1 1 calc R . .
H12C H 0.3131 0.0777 1.1407 0.136 Uiso 1 1 calc R . .
C13 C 0.4097(2) 0.1109(2) 0.9642(10) 0.062(2) Uani 1 1 d . . .
H13 H 0.4088 0.1047 1.0599 0.075 Uiso 1 1 calc R . .
C14 C 0.3984(2) 0.1125(2) 0.7371(10) 0.063(2) Uani 1 1 d . . .
H14 H 0.3881 0.1071 0.6491 0.075 Uiso 1 1 calc R . .
C15 C 0.4245(2) 0.1370(2) 0.7634(10) 0.065(2) Uani 1 1 d . . .
H15 H 0.4358 0.1525 0.6979 0.078 Uiso 1 1 calc R . .
C16 C 0.4580(2) 0.1575(2) 0.9762(9) 0.057(2) Uani 1 1 d . . .
C17 C 0.47355(19) 0.15044(19) 1.0672(10) 0.059(2) Uani 1 1 d . . .
C18 C 0.4984(2) 0.1740(2) 1.1329(11) 0.066(2) Uani 1 1 d . . .
H18 H 0.5102 0.1701 1.1965 0.079 Uiso 1 1 calc R . .
C19 C 0.5056(2) 0.20299(19) 1.1045(9) 0.057(2) Uani 1 1 d . . .
C20 C 0.4875(2) 0.2067(2) 1.0070(10) 0.065(2) Uani 1 1 d . . .
C21 C 0.4975(2) 0.25772(18) 1.0554(9) 0.055(2) Uani 1 1 d . . .
H21 H 0.4991 0.2574 1.1558 0.066 Uiso 1 1 calc R . .
C22 C 0.4911(2) 0.2441(2) 0.8301(10) 0.073(3) Uani 1 1 d . . .
H22 H 0.4874 0.2327 0.7462 0.088 Uiso 1 1 calc R . .
C23 C 0.4958(2) 0.2723(2) 0.8400(10) 0.061(2) Uani 1 1 d . . .
H23 H 0.4964 0.2844 0.7634 0.073 Uiso 1 1 calc R . .
C24 C 0.5047(2) 0.3081(2) 1.0428(10) 0.062(2) Uani 1 1 d . . .
C25 C 0.4802(2) 0.3096(2) 1.0888(9) 0.059(2) Uani 1 1 d . . .
C26 C 0.4862(3) 0.3358(2) 1.1498(11) 0.076(3) Uani 1 1 d . . .
H26 H 0.4701 0.3376 1.1845 0.091 Uiso 1 1 calc R . .
C27 C 0.5143(2) 0.3595(2) 1.1635(10) 0.071(3) Uani 1 1 d . . .
H27 H 0.5173 0.3774 1.2055 0.086 Uiso 1 1 calc R . .
C28 C 0.5379(2) 0.3571(2) 1.1156(11) 0.072(3) Uani 1 1 d . . .
H28 H 0.5573 0.3735 1.1259 0.086 Uiso 1 1 calc R . .
C29 C 0.5341(2) 0.3312(2) 1.0524(10) 0.063(2) Uani 1 1 d . . .
C30 C 0.4492(2) 0.2838(2) 1.0712(11) 0.074(3) Uani 1 1 d . . .
H30 H 0.4509 0.2659 1.0509 0.089 Uiso 1 1 calc R . .
C31 C 0.4302(3) 0.2773(3) 1.2145(14) 0.113(5) Uani 1 1 d . . .
H31A H 0.4238 0.2920 1.2249 0.170 Uiso 1 1 calc R . .
H31B H 0.4424 0.2785 1.2963 0.170 Uiso 1 1 calc R . .
H31C H 0.4127 0.2575 1.2098 0.170 Uiso 1 1 calc R . .
C32 C 0.4331(3) 0.2874(4) 0.9517(14) 0.126(5) Uani 1 1 d . . .
H32A H 0.4291 0.3035 0.9730 0.189 Uiso 1 1 calc R . .
H32B H 0.4144 0.2690 0.9371 0.189 Uiso 1 1 calc R . .
H32C H 0.4451 0.2923 0.8653 0.189 Uiso 1 1 calc R . .
C33 C 0.5606(2) 0.3284(2) 1.0124(11) 0.077(3) Uani 1 1 d . . .
H33 H 0.5527 0.3088 0.9643 0.092 Uiso 1 1 calc R . .
C34 C 0.5773(3) 0.3276(4) 1.1432(15) 0.120(5) Uani 1 1 d . . .
H34A H 0.5848 0.3462 1.1958 0.179 Uiso 1 1 calc R . .
H34B H 0.5938 0.3250 1.1140 0.179 Uiso 1 1 calc R . .
H34C H 0.5639 0.3111 1.2042 0.179 Uiso 1 1 calc R . .
C35 C 0.5793(4) 0.3524(3) 0.8994(16) 0.128(5) Uani 1 1 d U . .
H35A H 0.5685 0.3474 0.8090 0.191 Uiso 1 1 calc R . .
H35B H 0.5983 0.3532 0.8863 0.191 Uiso 1 1 calc R . .
H35C H 0.5827 0.3718 0.9319 0.191 Uiso 1 1 calc R . .
C36 C 0.4675(2) 0.1188(2) 1.0986(11) 0.076(3) Uani 1 1 d . . .
H36A H 0.4860 0.1196 1.1242 0.114 Uiso 1 1 calc R . .
H36B H 0.4591 0.1065 1.0139 0.114 Uiso 1 1 calc R . .
H36C H 0.4534 0.1104 1.1775 0.114 Uiso 1 1 calc R . .
C37 C 0.5331(2) 0.2286(2) 1.1763(11) 0.074(3) Uani 1 1 d . . .
H37A H 0.5456 0.2212 1.2150 0.111 Uiso 1 1 calc R . .
H37B H 0.5267 0.2368 1.2534 0.111 Uiso 1 1 calc R . .
H37C H 0.5443 0.2441 1.1061 0.111 Uiso 1 1 calc R . .
N1 N 0.38936(17) 0.09683(17) 0.8632(8) 0.063(2) Uani 1 1 d . . .
N2 N 0.43193(17) 0.13561(16) 0.9036(8) 0.0626(19) Uani 1 1 d . . .
N3 N 0.46432(16) 0.18482(16) 0.9406(8) 0.0586(18) Uani 1 1 d . . .
N4 N 0.49290(16) 0.23569(16) 0.9675(8) 0.0597(19) Uani 1 1 d . . .
N5 N 0.49947(17) 0.27971(16) 0.9807(8) 0.0618(19) Uani 1 1 d . . .
Br1 Br 0.401022(16) 0.107129(16) 0.34771(7) 0.0410(3) Uani 1 1 d . . .
Br2 Br 0.603730(19) 0.433577(19) 1.22224(8) 0.0639(4) Uani 1 1 d . . .

loop_
_atom_site_aniso_label
_atom_site_aniso_U_11
_atom_site_aniso_U_22
_atom_site_aniso_U_33
_atom_site_aniso_U_23
_atom_site_aniso_U_13
_atom_site_aniso_U_12
C1 0.061(6) 0.057(6) 0.069(6) 0.003(5) 0.004(5) 0.025(5)
C2 0.066(6) 0.059(6) 0.065(6) 0.006(5) -0.002(5) 0.032(5)
C3 0.062(6) 0.064(6) 0.080(7) 0.006(5) 0.008(5) 0.029(5)
C4 0.071(7) 0.060(6) 0.078(7) 0.005(5) 0.003(5) 0.028(5)
C5 0.083(8) 0.068(7) 0.084(8) 0.015(6) -0.008(6) 0.026(6)
C6 0.062(6) 0.098(8) 0.075(7) 0.004(6) 0.007(5) 0.040(6)
C7 0.060(6) 0.062(6) 0.081(7) 0.005(5) -0.005(5) 0.034(5)
C8 0.144(6) 0.144(6) 0.145(6) 0.0004(10) 0.0000(10) 0.072(3)
C9 0.094(8) 0.112(9) 0.081(8) 0.003(7) 0.005(6) 0.058(8)
C10 0.088(7) 0.079(7) 0.076(7) 0.004(6) 0.013(6) 0.050(6)
C11 0.190(16) 0.114(11) 0.111(11) 0.003(8) -0.024(10) 0.109(12)
C12 0.090(8) 0.080(7) 0.111(10) -0.025(7) -0.015(7) 0.050(7)
C13 0.058(5) 0.058(6) 0.059(6) -0.006(5) -0.009(5) 0.021(5)
C14 0.059(6) 0.056(5) 0.059(6) 0.000(4) -0.013(4) 0.018(5)
C15 0.065(6) 0.075(6) 0.058(6) 0.012(5) 0.002(5) 0.037(5)
C16 0.066(6) 0.062(6) 0.045(5) -0.002(4) -0.009(4) 0.033(5)
C17 0.053(5) 0.053(5) 0.064(6) 0.003(4) 0.008(4) 0.021(4)
C18 0.060(6) 0.055(6) 0.080(7) 0.001(5) 0.001(5) 0.027(5)
C19 0.063(5) 0.056(5) 0.047(5) -0.006(4) -0.006(4) 0.026(4)
C20 0.072(6) 0.067(6) 0.064(6) 0.016(5) 0.012(5) 0.041(5)
C21 0.083(6) 0.045(5) 0.031(4) -0.001(4) 0.009(4) 0.028(4)
C22 0.094(8) 0.090(8) 0.041(5) -0.013(5) -0.009(5) 0.050(6)
C23 0.078(6) 0.067(6) 0.046(5) -0.003(4) -0.004(4) 0.042(5)
C24 0.067(6) 0.058(5) 0.057(6) -0.002(4) -0.002(5) 0.029(5)
C25 0.068(6) 0.062(6) 0.053(5) -0.002(4) -0.007(4) 0.037(5)
C26 0.084(8) 0.080(7) 0.077(7) 0.001(6) -0.002(6) 0.051(7)
C27 0.084(8) 0.077(7) 0.067(7) 0.009(5) -0.001(5) 0.050(6)
C28 0.082(7) 0.052(6) 0.074(7) 0.002(5) -0.015(5) 0.027(5)
C29 0.065(6) 0.062(6) 0.061(6) 0.002(5) 0.011(5) 0.031(5)
C30 0.066(6) 0.092(7) 0.067(7) 0.001(5) 0.003(5) 0.041(6)
C31 0.081(8) 0.125(11) 0.124(11) 0.002(9) 0.041(8) 0.044(8)
C32 0.074(8) 0.196(16) 0.104(10) 0.023(10) -0.020(7) 0.064(10)
C33 0.063(6) 0.075(7) 0.074(7) 0.009(5) 0.006(5) 0.021(5)
C34 0.106(10) 0.154(13) 0.107(10) -0.018(9) -0.032(8) 0.071(10)
C35 0.128(5) 0.128(5) 0.128(5) 0.0002(10) 0.0004(10) 0.064(3)
C36 0.084(7) 0.056(6) 0.087(7) 0.011(5) 0.007(6) 0.035(5)
C37 0.064(6) 0.079(7) 0.069(7) -0.015(5) -0.005(5) 0.028(5)
N1 0.059(5) 0.058(4) 0.058(5) 0.001(4) 0.007(4) 0.019(4)
N2 0.067(5) 0.056(4) 0.057(5) 0.009(4) -0.002(4) 0.025(4)
N3 0.055(4) 0.055(5) 0.063(5) -0.003(4) -0.001(4) 0.025(4)
N4 0.062(5) 0.058(4) 0.061(5) 0.010(4) 0.003(4) 0.031(4)
N5 0.073(5) 0.057(4) 0.056(5) 0.000(4) 0.000(4) 0.034(4)
Br1 0.0437(5) 0.0493(5) 0.0295(5) -0.0027(3) 0.0000(3) 0.0227(4)
Br2 0.0622(6) 0.0510(5) 0.0256(5) 0.0014(3) -0.0015(3) -0.0115(4)

loop_
_atom_type_symbol
_atom_type_description
_atom_type_scat_dispersion_real
_atom_type_scat_dispersion_imag
_atom_type_scat_source
C C 0.0033 0.0016 'International Tables Vol C Tables 4.2.6.8 and 6.1.1.4'
H H 0.0000 0.0000 'International Tables Vol C Tables 4.2.6.8 and 6.1.1.4'
N N 0.0061 0.0033 'International Tables Vol C Tables 4.2.6.8 and 6.1.1.4'
Br Br -0.2901 2.4595 'International Tables Vol C Tables 4.2.6.8 and 6.1.1.4'

loop_
_geom_angle_atom_site_label_1
_geom_angle_atom_site_label_2
_geom_angle_atom_site_label_3
_geom_angle
_geom_angle_site_symmetry_1
_geom_angle_site_symmetry_3
_geom_angle_publ_flag
C6 C1 C2 125.2(9) . . ?
C6 C1 N1 119.2(9) . . ?
C2 C1 N1 115.6(8) . . ?
C3 C2 C1 116.3(9) . . ?
C3 C2 C7 120.2(8) . . ?
C1 C2 C7 123.5(8) . . ?
C2 C3 C4 119.4(9) . . ?
C2 C3 H3 120.3 . . ?
C4 C3 H3 120.3 . . ?
C5 C4 C3 122.7(10) . . ?
C5 C4 H4 118.6 . . ?
C3 C4 H4 118.6 . . ?
C4 C5 C6 118.7(11) . . ?
C4 C5 H5 120.7 . . ?
C6 C5 H5 120.7 . . ?
C1 C6 C5 117.6(11) . . ?
C1 C6 C10 123.2(10) . . ?
C5 C6 C10 119.2(10) . . ?
C9 C7 C8 104.6(10) . . ?
C9 C7 C2 113.4(8) . . ?
C8 C7 C2 115.1(10) . . ?
C9 C7 H7 107.8 . . ?
C8 C7 H7 107.8 . . ?
C2 C7 H7 107.8 . . ?
C7 C8 H8A 109.5 . . ?
C7 C8 H8B 109.5 . . ?
H8A C8 H8B 109.5 . . ?
C7 C8 H8C 109.5 . . ?
H8A C8 H8C 109.5 . . ?
H8B C8 H8C 109.5 . . ?
C7 C9 H9A 109.5 . . ?
C7 C9 H9B 109.5 . . ?
H9A C9 H9B 109.5 . . ?
C7 C9 H9C 109.5 . . ?
H9A C9 H9C 109.5 . . ?
H9B C9 H9C 109.5 . . ?
C12 C10 C11 111.1(10) . . ?
C12 C10 C6 111.2(9) . . ?
C11 C10 C6 110.4(9) . . ?
C12 C10 H10 108.0 . . ?
C11 C10 H10 108.0 . . ?
C6 C10 H10 108.0 . . ?
C10 C11 H11A 109.5 . . ?
C10 C11 H11B 109.5 . . ?
H11A C11 H11B 109.5 . . ?
C10 C11 H11C 109.5 . . ?
H11A C11 H11C 109.5 . . ?
H11B C11 H11C 109.5 . . ?
C10 C12 H12A 109.5 . . ?
C10 C12 H12B 109.5 . . ?
H12A C12 H12B 109.5 . . ?
C10 C12 H12C 109.5 . . ?
H12A C12 H12C 109.5 . . ?
H12B C12 H12C 109.5 . . ?
N1 C13 N2 106.8(8) . . ?
N1 C13 H13 126.6 . . ?
N2 C13 H13 126.6 . . ?
C15 C14 N1 106.7(8) . . ?
C15 C14 H14 126.7 . . ?
N1 C14 H14 126.7 . . ?
C14 C15 N2 107.5(8) . . ?
C14 C15 H15 126.2 . . ?
N2 C15 H15 126.2 . . ?
N3 C16 C17 126.2(8) . . ?
N3 C16 N2 111.0(7) . . ?
C17 C16 N2 122.8(8) . . ?
C16 C17 C18 117.1(8) . . ?
C16 C17 C36 125.6(9) . . ?
C18 C17 C36 117.1(9) . . ?
C19 C18 C17 119.8(9) . . ?
C19 C18 H18 120.1 . . ?
C17 C18 H18 120.1 . . ?
C18 C19 C20 116.2(8) . . ?
C18 C19 C37 119.3(9) . . ?
C20 C19 C37 124.5(8) . . ?
N3 C20 C19 125.3(8) . . ?
N3 C20 N4 113.3(8) . . ?
C19 C20 N4 121.5(9) . . ?
N5 C21 N4 108.9(7) . . ?
N5 C21 H21 125.6 . . ?
N4 C21 H21 125.6 . . ?
C23 C22 N4 105.9(8) . . ?
C23 C22 H22 127.0 . . ?
N4 C22 H22 127.0 . . ?
C22 C23 N5 107.2(8) . . ?
C22 C23 H23 126.4 . . ?
N5 C23 H23 126.4 . . ?
C25 C24 C29 125.1(9) . . ?
C25 C24 N5 117.4(8) . . ?
C29 C24 N5 117.5(8) . . ?
C26 C25 C24 115.4(9) . . ?
C26 C25 C30 123.0(9) . . ?
C24 C25 C30 121.7(8) . . ?
C25 C26 C27 123.4(10) . . ?
C25 C26 H26 118.3 . . ?
C27 C26 H26 118.3 . . ?
C26 C27 C28 119.0(10) . . ?
C26 C27 H27 120.5 . . ?
C28 C27 H27 120.5 . . ?
C27 C28 C29 122.0(10) . . ?
C27 C28 H28 119.0 . . ?
C29 C28 H28 119.0 . . ?
C28 C29 C24 115.1(9) . . ?
C28 C29 C33 120.5(9) . . ?
C24 C29 C33 124.1(9) . . ?
C32 C30 C25 113.3(10) . . ?
C32 C30 C31 109.7(10) . . ?
C25 C30 C31 111.7(9) . . ?
C32 C30 H30 107.3 . . ?
C25 C30 H30 107.3 . . ?
C31 C30 H30 107.3 . . ?
C30 C31 H31A 109.5 . . ?
C30 C31 H31B 109.5 . . ?
H31A C31 H31B 109.5 . . ?
C30 C31 H31C 109.5 . . ?
H31A C31 H31C 109.5 . . ?
H31B C31 H31C 109.5 . . ?
C30 C32 H32A 109.5 . . ?
C30 C32 H32B 109.5 . . ?
H32A C32 H32B 109.5 . . ?
C30 C32 H32C 109.5 . . ?
H32A C32 H32C 109.5 . . ?
H32B C32 H32C 109.5 . . ?
C29 C33 C34 111.4(9) . . ?
C29 C33 C35 109.1(10) . . ?
C34 C33 C35 116.0(10) . . ?
C29 C33 H33 106.6 . . ?
C34 C33 H33 106.6 . . ?
C35 C33 H33 106.6 . . ?
C33 C34 H34A 109.5 . . ?
C33 C34 H34B 109.5 . . ?
H34A C34 H34B 109.5 . . ?
C33 C34 H34C 109.5 . . ?
H34A C34 H34C 109.5 . . ?
H34B C34 H34C 109.5 . . ?
C33 C35 H35A 109.5 . . ?
C33 C35 H35B 109.5 . . ?
H35A C35 H35B 109.5 . . ?
C33 C35 H35C 109.5 . . ?
H35A C35 H35C 109.5 . . ?
H35B C35 H35C 109.5 . . ?
C17 C36 H36A 109.5 . . ?
C17 C36 H36B 109.5 . . ?
H36A C36 H36B 109.5 . . ?
C17 C36 H36C 109.5 . . ?
H36A C36 H36C 109.5 . . ?
H36B C36 H36C 109.5 . . ?
C19 C37 H37A 109.5 . . ?
C19 C37 H37B 109.5 . . ?
H37A C37 H37B 109.5 . . ?
C19 C37 H37C 109.5 . . ?
H37A C37 H37C 109.5 . . ?
H37B C37 H37C 109.5 . . ?
C13 N1 C14 110.1(8) . . ?
C13 N1 C1 125.8(8) . . ?
C14 N1 C1 124.0(8) . . ?
C13 N2 C15 108.8(8) . . ?
C13 N2 C16 125.1(8) . . ?
C15 N2 C16 126.0(7) . . ?
C20 N3 C16 115.4(8) . . ?
C21 N4 C22 108.5(7) . . ?
C21 N4 C20 126.8(8) . . ?
C22 N4 C20 124.5(8) . . ?
C21 N5 C23 109.5(8) . . ?
C21 N5 C24 124.0(7) . . ?
C23 N5 C24 126.5(8) . . ?

loop_
_geom_bond_atom_site_label_1
_geom_bond_atom_site_label_2
_geom_bond_distance
_geom_bond_site_symmetry_2
_geom_bond_publ_flag
C1 C6 1.375(13) . ?
C1 C2 1.405(13) . ?
C1 N1 1.474(11) . ?
C2 C3 1.391(13) . ?
C2 C7 1.536(13) . ?
C3 C4 1.412(13) . ?
C3 H3 0.9500 . ?
C4 C5 1.376(15) . ?
C4 H4 0.9500 . ?
C5 C6 1.407(15) . ?
C5 H5 0.9500 . ?
C6 C10 1.547(15) . ?
C7 C9 1.473(14) . ?
C7 C8 1.513(18) . ?
C7 H7 1.0000 . ?
C8 H8A 0.9800 . ?
C8 H8B 0.9800 . ?
C8 H8C 0.9800 . ?
C9 H9A 0.9800 . ?
C9 H9B 0.9800 . ?
C9 H9C 0.9800 . ?
C10 C12 1.518(14) . ?
C10 C11 1.540(16) . ?
C10 H10 1.0000 . ?
C11 H11A 0.9800 . ?
C11 H11B 0.9800 . ?
C11 H11C 0.9800 . ?
C12 H12A 0.9800 . ?
C12 H12B 0.9800 . ?
C12 H12C 0.9800 . ?
C13 N1 1.339(12) . ?
C13 N2 1.356(11) . ?
C13 H13 0.9500 . ?
C14 C15 1.347(12) . ?
C14 N1 1.385(11) . ?
C14 H14 0.9500 . ?
C15 N2 1.388(11) . ?
C15 H15 0.9500 . ?
C16 N3 1.335(11) . ?
C16 C17 1.351(12) . ?
C16 N2 1.440(11) . ?
C17 C18 1.408(12) . ?
C17 C36 1.545(12) . ?
C18 C19 1.390(13) . ?
C18 H18 0.9500 . ?
C19 C20 1.400(13) . ?
C19 C37 1.543(12) . ?
C20 N3 1.332(12) . ?
C20 N4 1.443(11) . ?
C21 N5 1.306(11) . ?
C21 N4 1.337(10) . ?
C21 H21 0.9500 . ?
C22 C23 1.365(13) . ?
C22 N4 1.385(11) . ?
C22 H22 0.9500 . ?
C23 N5 1.367(11) . ?
C23 H23 0.9500 . ?
C24 C25 1.388(12) . ?
C24 C29 1.401(13) . ?
C24 N5 1.486(11) . ?
C25 C26 1.369(13) . ?
C25 C30 1.510(13) . ?
C26 C27 1.371(14) . ?
C26 H26 0.9500 . ?
C27 C28 1.377(14) . ?
C27 H27 0.9500 . ?
C28 C29 1.396(13) . ?
C28 H28 0.9500 . ?
C29 C33 1.507(14) . ?
C30 C32 1.473(14) . ?
C30 C31 1.608(14) . ?
C30 H30 1.0000 . ?
C31 H31A 0.9800 . ?
C31 H31B 0.9800 . ?
C31 H31C 0.9800 . ?
C32 H32A 0.9800 . ?
C32 H32B 0.9800 . ?
C32 H32C 0.9800 . ?
C33 C34 1.521(16) . ?
C33 C35 1.559(17) . ?
C33 H33 1.0000 . ?
C34 H34A 0.9800 . ?
C34 H34B 0.9800 . ?
C34 H34C 0.9800 . ?
C35 H35A 0.9800 . ?
C35 H35B 0.9800 . ?
C35 H35C 0.9800 . ?
C36 H36A 0.9800 . ?
C36 H36B 0.9800 . ?
C36 H36C 0.9800 . ?
C37 H37A 0.9800 . ?
C37 H37B 0.9800 . ?
C37 H37C 0.9800 . ?

loop_
_geom_torsion_atom_site_label_1
_geom_torsion_atom_site_label_2
_geom_torsion_atom_site_label_3
_geom_torsion_atom_site_label_4
_geom_torsion
_geom_torsion_site_symmetry_1
_geom_torsion_site_symmetry_2
_geom_torsion_site_symmetry_3
_geom_torsion_site_symmetry_4
_geom_torsion_publ_flag
C6 C1 C2 C3 1.3(15) . . . . ?
N1 C1 C2 C3 179.5(8) . . . . ?
C6 C1 C2 C7 179.5(10) . . . . ?
N1 C1 C2 C7 -2.3(13) . . . . ?
C1 C2 C3 C4 -1.0(14) . . . . ?
C7 C2 C3 C4 -179.3(9) . . . . ?
C2 C3 C4 C5 -0.7(16) . . . . ?
C3 C4 C5 C6 2.2(16) . . . . ?
C2 C1 C6 C5 0.2(16) . . . . ?
N1 C1 C6 C5 -177.9(9) . . . . ?
C2 C1 C6 C10 179.9(10) . . . . ?
N1 C1 C6 C10 1.8(15) . . . . ?
C4 C5 C6 C1 -1.9(16) . . . . ?
C4 C5 C6 C10 178.3(10) . . . . ?
C3 C2 C7 C9 83.5(12) . . . . ?
C1 C2 C7 C9 -94.7(12) . . . . ?
C3 C2 C7 C8 -36.9(15) . . . . ?
C1 C2 C7 C8 144.9(11) . . . . ?
C1 C6 C10 C12 -114.7(12) . . . . ?
C5 C6 C10 C12 65.0(13) . . . . ?
C1 C6 C10 C11 121.5(12) . . . . ?
C5 C6 C10 C11 -58.7(14) . . . . ?
N1 C14 C15 N2 2.3(11) . . . . ?
N3 C16 C17 C18 1.3(14) . . . . ?
N2 C16 C17 C18 -179.0(8) . . . . ?
N3 C16 C17 C36 -174.9(9) . . . . ?
N2 C16 C17 C36 4.8(15) . . . . ?
C16 C17 C18 C19 1.1(13) . . . . ?
C36 C17 C18 C19 177.6(9) . . . . ?
C17 C18 C19 C20 -1.5(13) . . . . ?
C17 C18 C19 C37 -179.5(8) . . . . ?
C18 C19 C20 N3 -0.3(14) . . . . ?
C37 C19 C20 N3 177.6(9) . . . . ?
C18 C19 C20 N4 -179.3(8) . . . . ?
C37 C19 C20 N4 -1.4(14) . . . . ?
N4 C22 C23 N5 -1.5(11) . . . . ?
C29 C24 C25 C26 -1.2(14) . . . . ?
N5 C24 C25 C26 177.7(8) . . . . ?
C29 C24 C25 C30 178.5(9) . . . . ?
N5 C24 C25 C30 -2.6(13) . . . . ?
C24 C25 C26 C27 1.2(14) . . . . ?
C30 C25 C26 C27 -178.5(9) . . . . ?
C25 C26 C27 C28 -0.9(15) . . . . ?
C26 C27 C28 C29 0.6(14) . . . . ?
C27 C28 C29 C24 -0.5(14) . . . . ?
C27 C28 C29 C33 -174.8(9) . . . . ?
C25 C24 C29 C28 0.9(14) . . . . ?
N5 C24 C29 C28 -178.0(8) . . . . ?
C25 C24 C29 C33 175.0(9) . . . . ?
N5 C24 C29 C33 -4.0(14) . . . . ?
C26 C25 C30 C32 77.7(13) . . . . ?
C24 C25 C30 C32 -101.9(12) . . . . ?
C26 C25 C30 C31 -46.7(13) . . . . ?
C24 C25 C30 C31 133.6(10) . . . . ?
C28 C29 C33 C34 67.3(13) . . . . ?
C24 C29 C33 C34 -106.5(12) . . . . ?
C28 C29 C33 C35 -62.1(13) . . . . ?
C24 C29 C33 C35 124.2(11) . . . . ?
N2 C13 N1 C14 -0.2(10) . . . . ?
N2 C13 N1 C1 176.2(8) . . . . ?
C15 C14 N1 C13 -1.3(11) . . . . ?
C15 C14 N1 C1 -177.8(8) . . . . ?
C6 C1 N1 C13 91.4(12) . . . . ?
C2 C1 N1 C13 -86.9(12) . . . . ?
C6 C1 N1 C14 -92.7(12) . . . . ?
C2 C1 N1 C14 89.0(11) . . . . ?
N1 C13 N2 C15 1.6(10) . . . . ?
N1 C13 N2 C16 178.4(8) . . . . ?
C14 C15 N2 C13 -2.5(11) . . . . ?
C14 C15 N2 C16 -179.2(9) . . . . ?
N3 C16 N2 C13 -136.3(9) . . . . ?
C17 C16 N2 C13 43.9(14) . . . . ?
N3 C16 N2 C15 39.9(12) . . . . ?
C17 C16 N2 C15 -139.9(10) . . . . ?
C19 C20 N3 C16 2.4(13) . . . . ?
N4 C20 N3 C16 -178.6(8) . . . . ?
C17 C16 N3 C20 -2.9(14) . . . . ?
N2 C16 N3 C20 177.3(8) . . . . ?
N5 C21 N4 C22 -1.6(11) . . . . ?
N5 C21 N4 C20 -175.5(8) . . . . ?
C23 C22 N4 C21 1.9(11) . . . . ?
C23 C22 N4 C20 176.0(8) . . . . ?
N3 C20 N4 C21 131.4(9) . . . . ?
C19 C20 N4 C21 -49.5(13) . . . . ?
N3 C20 N4 C22 -41.5(12) . . . . ?
C19 C20 N4 C22 137.6(10) . . . . ?
N4 C21 N5 C23 0.6(11) . . . . ?
N4 C21 N5 C24 -179.6(8) . . . . ?
C22 C23 N5 C21 0.6(11) . . . . ?
C22 C23 N5 C24 -179.1(9) . . . . ?
C25 C24 N5 C21 -86.3(11) . . . . ?
C29 C24 N5 C21 92.6(11) . . . . ?
C25 C24 N5 C23 93.3(11) . . . . ?
C29 C24 N5 C23 -87.7(11) . . . . ?

loop_
_platon_squeeze_void_nr
_platon_squeeze_void_average_x
_platon_squeeze_void_average_y
_platon_squeeze_void_average_z
_platon_squeeze_void_volume
_platon_squeeze_void_count_electrons
1 0.000 0.000 -0.006 472.3 10.0
2 0.000 0.500 0.790 587.8 7.3
3 0.167 0.333 0.944 591.7 7.2
4 0.167 0.833 0.367 591.5 6.9
5 0.333 0.167 0.016 591.0 7.3
6 0.333 0.667 0.789 474.0 10.1
7 0.500 1.000 0.611 587.2 7.4
8 0.500 0.500 0.034 587.2 7.3
9 0.667 0.833 0.683 591.1 7.2
10 0.667 0.333 0.456 474.1 10.0
11 0.833 0.667 0.278 591.7 7.2
12 0.833 0.167 0.700 591.5 7.1

loop_
_cod_related_entry_id
_cod_related_entry_database
_cod_related_entry_code
1 ChemSpider 21119031
